data_7056494
loop_
_publ_author_name
'Wani, Manzoor Ahmad'
'Thakur, Neha'
'Pandey, Mrituanjay D.'
'Pandey, Rampal'

_publ_section_title
;
 A reusable multichannel anthraimidazoledione based receptor for Hg2+ and
 Cu2+ ions: Ultrasensitive, economical and facile detection of Hg2+ in
 real water sources through fluorescence readout
;
_journal_name_full 'New J. Chem.'
_journal_paper_doi 10.1039/C7NJ02097J
_journal_year 2017
_chemical_formula_moiety 'C25 H21 N3 O3'
_chemical_formula_sum 'C25 H21 N3 O3'
_chemical_formula_weight 411.45
_space_group_crystal_system monoclinic
_space_group_IT_number 14
_space_group_name_Hall '-P 2yn'
_symmetry_space_group_name_Hall '-P 2yn'
_symmetry_space_group_name_H-M 'P 1 21/n 1'
_audit_update_record
;
2016-08-29 deposited with the CCDC.
2017-08-03 downloaded from the CCDC.
;
_cell_angle_alpha 90
_cell_angle_beta 107.212(3)
_cell_angle_gamma 90
_cell_formula_units_Z 4
_cell_length_a 7.9770(12)
_cell_length_b 27.642(4)
_cell_length_c 9.1543(13)
_cell_measurement_reflns_used 753
_cell_measurement_temperature 255
_cell_measurement_theta_max 25.34
_cell_measurement_theta_min 3.13
_cell_volume 1928.1(5)
_diffrn_ambient_temperature 255
_diffrn_measured_fraction_theta_full 0.994339
_diffrn_measured_fraction_theta_max 0.994339
_diffrn_measurement_device_type 'bruker apex-2'
_diffrn_radiation_wavelength 0.71073
_diffrn_reflns_av_R_equivalents 0.0446
_diffrn_reflns_av_unetI/netI 0.0286
_diffrn_reflns_limit_h_max 10
_diffrn_reflns_limit_h_min -10
_diffrn_reflns_limit_k_max 37
_diffrn_reflns_limit_k_min -36
_diffrn_reflns_limit_l_max 12
_diffrn_reflns_limit_l_min -12
_diffrn_reflns_number 34919
_diffrn_reflns_theta_full 28.596730
_diffrn_reflns_theta_max 28.60
_diffrn_reflns_theta_min 0.74
_exptl_absorpt_coefficient_mu 0.095
_exptl_absorpt_correction_type none
_exptl_crystal_colour 'Dark Red'
_exptl_crystal_density_diffrn 1.4174
_exptl_crystal_description Block
_exptl_crystal_F_000 864.4081
_refine_diff_density_max 0.492646
_refine_diff_density_min -0.363490
_refine_diff_density_rms 0.087128
_refine_ls_d_res_high 0.742445
_refine_ls_d_res_low 13.820750
_refine_ls_goodness_of_fit_ref 1.202640
_refine_ls_hydrogen_treatment mixed
_refine_ls_matrix_type full
_refine_ls_number_constraints 34
_refine_ls_number_parameters 288
_refine_ls_number_reflns 4918
_refine_ls_number_restraints 0
_refine_ls_restrained_S_all 1.202640
_refine_ls_R_factor_all 0.067393
_refine_ls_R_factor_gt 0.056083
_refine_ls_shift/su_max 0.0000
_refine_ls_shift/su_mean 0.0000
_refine_ls_structure_factor_coef Fsqd
_refine_ls_weighting_details 'w=1/[\s^2^(Fo^2^)+(0.1P)^2^+0.5614P] where P=(Fo^2^+2Fc^2^)/3'
_refine_ls_weighting_scheme calc
_refine_ls_wR_factor_ref 0.178031
_reflns_Friedel_coverage 0.0
_reflns_limit_h_max 6
_reflns_limit_h_min -10
_reflns_limit_k_max 37
_reflns_limit_k_min 0
_reflns_limit_l_max 12
_reflns_limit_l_min -6
_reflns_number_gt 4092
_reflns_number_total 4918
_reflns_threshold_expression I>=2u(I)
_cod_data_source_file c7nj02097j2.cif
_cod_data_source_block TRI_a
_cod_original_sg_symbol_H-M 'P 21/n'
_cod_database_code 7056494

loop_
_space_group_symop_id
_space_group_symop_operation_xyz
1 x,y,z
2 -x+1/2,y+1/2,-z+1/2
3 -x,-y,-z
4 x-1/2,-y-1/2,z-1/2

loop_
_atom_site_label
_atom_site_type_symbol
_atom_site_fract_x
_atom_site_fract_y
_atom_site_fract_z
_atom_site_U_iso_or_equiv
_atom_site_adp_type
_atom_site_occupancy
_atom_site_refinement_flags_posn
O2 O 0.56220(15) 0.48363(4) 0.18719(14) 0.0164(3) Uani 1.000000 .
O1 O 0.28664(16) 0.63579(5) 0.68888(14) 0.0178(3) Uani 1.000000 .
H1 H 0.2360(11) 0.6140(6) 0.632(2) 0.0267(4) Uiso 1.000000 G
O3 O -0.09109(16) 0.40906(5) -0.02848(15) 0.0200(3) Uani 1.000000 .
N3 N 0.44480(19) 0.54562(5) 0.38046(16) 0.0132(3) Uani 1.000000 .
N2 N 0.23140(18) 0.57020(5) 0.47629(15) 0.0144(3) Uani 1.000000 .
N1 N 0.8294(2) 0.72052(5) 0.85038(17) 0.0183(3) Uani 1.000000 .
C13 C 0.2997(2) 0.51827(6) 0.30897(18) 0.0119(3) Uani 1.000000 .
C14 C 0.2705(2) 0.48221(6) 0.19660(17) 0.0114(3) Uani 1.000000 .
C19 C 0.2034(2) 0.40794(6) -0.03455(18) 0.0124(3) Uani 1.000000 .
C15 C 0.1009(2) 0.46227(6) 0.14681(18) 0.0123(3) Uani 1.000000 .
C18 C 0.0579(2) 0.42515(6) 0.02385(18) 0.0133(3) Uani 1.000000 .
C22 C 0.5062(2) 0.40889(6) -0.03501(18) 0.0140(3) Uani 1.000000 .
H22 H 0.6194(2) 0.42123(6) 0.00146(18) 0.0168(4) Uiso 1.000000 R
C20 C 0.3733(2) 0.42681(6) 0.02074(18) 0.0118(3) Uani 1.000000 .
C8 C 0.5127(2) 0.61232(6) 0.57541(17) 0.0134(3) Uani 1.000000 .
C12 C 0.1664(2) 0.53392(6) 0.37048(18) 0.0130(3) Uani 1.000000 .
C21 C 0.4142(2) 0.46573(6) 0.13838(18) 0.0116(3) Uani 1.000000 .
C7 C 0.6872(2) 0.62013(6) 0.57547(19) 0.0159(3) Uani 1.000000 .
H7 H 0.7327(2) 0.60108(6) 0.51251(19) 0.0191(4) Uiso 1.000000 R
C11 C 0.3983(2) 0.57670(6) 0.47918(18) 0.0135(3) Uani 1.000000 .
C25 C 0.1660(2) 0.37198(6) -0.14716(19) 0.0157(3) Uani 1.000000 .
H25 H 0.0525(2) 0.35993(6) -0.18530(19) 0.0189(4) Uiso 1.000000 R
C17 C -0.0006(2) 0.51321(6) 0.32057(19) 0.0152(3) Uani 1.000000 .
H17 H -0.0888(2) 0.52308(6) 0.36133(19) 0.0182(4) Uiso 1.000000 R
C5 C 0.7281(2) 0.68496(6) 0.76186(18) 0.0149(3) Uani 1.000000 .
C9 C 0.4501(2) 0.64118(6) 0.67621(18) 0.0140(3) Uani 1.000000 .
C24 C 0.2991(2) 0.35441(6) -0.2016(2) 0.0174(3) Uani 1.000000 .
H24 H 0.2748(2) 0.33040(6) -0.2762(2) 0.0209(4) Uiso 1.000000 R
C16 C -0.0319(2) 0.47764(6) 0.20897(18) 0.0142(3) Uani 1.000000 .
H16 H -0.1427(2) 0.46366(6) 0.17451(18) 0.0170(4) Uiso 1.000000 R
C10 C 0.5556(2) 0.67658(6) 0.76570(18) 0.0149(3) Uani 1.000000 .
H10 H 0.5109(2) 0.69527(6) 0.83000(18) 0.0178(4) Uiso 1.000000 R
C6 C 0.7930(2) 0.65479(6) 0.66490(19) 0.0169(3) Uani 1.000000 .
H6 H 0.9078(2) 0.65853(6) 0.66195(19) 0.0203(4) Uiso 1.000000 R
C23 C 0.4691(2) 0.37259(6) -0.14513(19) 0.0167(3) Uani 1.000000 .
H23 H 0.5580(2) 0.36039(6) -0.18121(19) 0.0200(4) Uiso 1.000000 R
C3 C 0.7655(2) 0.74897(6) 0.9572(2) 0.0192(4) Uani 1.000000 .
H3a H 0.7020(14) 0.72803(13) 1.0075(16) 0.0231(4) Uiso 1.000000 R
H3b H 0.8647(7) 0.7614(3) 1.0377(12) 0.0231(4) Uiso 1.000000 R
C4 C 0.6474(3) 0.79102(7) 0.8814(2) 0.0238(4) Uani 1.000000 .
H4a H 0.7133(6) 0.8133(3) 0.8397(15) 0.0357(6) Uiso 1.000000 G
H4b H 0.5500(11) 0.77888(9) 0.8008(11) 0.0357(6) Uiso 1.000000 G
H4c H 0.6048(16) 0.8073(3) 0.9560(4) 0.0357(6) Uiso 1.000000 G
C2 C 0.9952(2) 0.73683(7) 0.8289(2) 0.0217(4) Uani 1.000000 .
H2a H 0.9952(3) 0.7298(6) 0.7251(4) 0.0261(5) Uiso 1.000000 R
H2b H 1.0032(2) 0.77176(8) 0.8388(17) 0.0261(5) Uiso 1.000000 R
C1 C 1.1566(3) 0.71384(8) 0.9413(2) 0.0276(4) Uani 1.000000 .
H1a H 1.1557(11) 0.7203(5) 1.0441(2) 0.0414(6) Uiso 1.000000 G
H1b H 1.1546(11) 0.67952(10) 0.9248(12) 0.0414(6) Uiso 1.000000 G
H1c H 1.2609(3) 0.7273(4) 0.9257(12) 0.0414(6) Uiso 1.000000 G
H3 H 0.546(3) 0.5453(8) 0.358(3) 0.027(6) Uiso 1.000000 .

loop_
_atom_site_aniso_label
_atom_site_aniso_U_11
_atom_site_aniso_U_22
_atom_site_aniso_U_33
_atom_site_aniso_U_12
_atom_site_aniso_U_13
_atom_site_aniso_U_23
O2 0.0095(6) 0.0198(6) 0.0204(6) -0.0023(4) 0.0052(5) -0.0021(5)
O1 0.0126(6) 0.0234(6) 0.0188(6) -0.0019(5) 0.0068(5) -0.0051(5)
O3 0.0101(6) 0.0254(7) 0.0244(7) -0.0042(5) 0.0050(5) -0.0064(5)
N3 0.0099(6) 0.0163(6) 0.0136(7) -0.0019(5) 0.0037(5) -0.0015(5)
N2 0.0115(7) 0.0190(7) 0.0128(7) -0.0010(5) 0.0036(5) -0.0007(5)
N1 0.0174(7) 0.0176(7) 0.0193(7) -0.0020(5) 0.0044(6) -0.0027(5)
C13 0.0085(7) 0.0155(7) 0.0111(7) 0.0002(6) 0.0023(6) 0.0020(6)
C14 0.0091(7) 0.0144(7) 0.0110(7) 0.0013(6) 0.0034(6) 0.0020(5)
C19 0.0088(7) 0.0147(7) 0.0135(7) 0.0009(6) 0.0029(6) 0.0011(6)
C15 0.0095(7) 0.0157(7) 0.0125(7) 0.0004(6) 0.0041(6) 0.0022(5)
C18 0.0094(7) 0.0157(7) 0.0155(8) -0.0008(6) 0.0048(6) 0.0011(6)
C22 0.0102(7) 0.0177(8) 0.0147(7) 0.0003(6) 0.0047(6) 0.0013(6)
C20 0.0102(7) 0.0135(7) 0.0115(7) 0.0007(6) 0.0029(6) 0.0018(5)
C8 0.0149(8) 0.0145(7) 0.0103(7) 0.0003(6) 0.0031(6) 0.0007(6)
C12 0.0104(8) 0.0177(7) 0.0110(7) 0.0004(6) 0.0033(6) 0.0008(6)
C21 0.0084(7) 0.0144(7) 0.0118(7) 0.0008(5) 0.0028(6) 0.0026(5)
C7 0.0149(8) 0.0186(8) 0.0155(8) -0.0002(6) 0.0062(6) -0.0005(6)
C11 0.0134(8) 0.0156(7) 0.0118(7) 0.0009(6) 0.0045(6) 0.0018(6)
C25 0.0130(8) 0.0171(8) 0.0168(8) -0.0011(6) 0.0040(6) -0.0011(6)
C17 0.0097(7) 0.0227(8) 0.0144(8) 0.0009(6) 0.0055(6) 0.0013(6)
C5 0.0170(8) 0.0138(7) 0.0126(7) -0.0003(6) 0.0025(6) 0.0021(6)
C9 0.0127(8) 0.0166(7) 0.0130(7) 0.0027(6) 0.0041(6) 0.0037(6)
C24 0.0186(8) 0.0180(8) 0.0165(8) -0.0005(6) 0.0068(7) -0.0018(6)
C16 0.0076(7) 0.0204(8) 0.0148(7) -0.0015(6) 0.0038(6) 0.0007(6)
C10 0.0167(8) 0.0159(7) 0.0122(7) 0.0021(6) 0.0045(6) 0.0002(6)
C6 0.0147(8) 0.0198(8) 0.0170(8) -0.0001(6) 0.0060(6) 0.0007(6)
C23 0.0172(8) 0.0179(8) 0.0176(8) 0.0015(6) 0.0092(7) 0.0007(6)
C3 0.0213(9) 0.0181(8) 0.0153(8) -0.0003(7) 0.0009(7) -0.0024(6)
C4 0.0266(10) 0.0187(8) 0.0228(9) 0.0019(7) 0.0023(8) -0.0021(7)
C2 0.0213(9) 0.0218(8) 0.0214(9) -0.0074(7) 0.0052(7) -0.0009(7)
C1 0.0200(9) 0.0351(11) 0.0275(10) -0.0017(8) 0.0067(8) -0.0056(8)

loop_
_atom_type_symbol
_atom_type_scat_dispersion_real
_atom_type_scat_dispersion_imag
_atom_type_scat_source
H 0.00000 0.00000 'International Tables Volume C Table 6.1.1.4 (pp. 500-502)'
C 0.00347 0.00161 'International Tables Volume C Table 6.1.1.4 (pp. 500-502)'
O 0.01158 0.00611 'International Tables Volume C Table 6.1.1.4 (pp. 500-502)'
N 0.00653 0.00323 'International Tables Volume C Table 6.1.1.4 (pp. 500-502)'

loop_
_geom_angle_atom_site_label_1
_geom_angle_atom_site_label_2
_geom_angle_atom_site_label_3
_geom_angle
C9 O1 H1 109.5
C11 N3 C13 107.67(13)
H3 N3 C13 125.4(15)
H3 N3 C11 126.6(15)
C11 N2 C12 106.02(13)
C3 N1 C5 121.30(14)
C2 N1 C5 122.55(14)
C2 N1 C3 115.61(14)
C14 C13 N3 132.40(14)
C12 C13 N3 105.61(13)
C12 C13 C14 121.98(14)
C15 C14 C13 116.89(14)
C21 C14 C13 120.49(14)
C21 C14 C15 122.60(14)
C20 C19 C18 121.60(14)
C25 C19 C18 118.15(14)
C25 C19 C20 120.25(14)
C18 C15 C14 120.04(14)
C16 C15 C14 121.16(15)
C16 C15 C18 118.78(14)
C19 C18 O3 120.75(15)
C15 C18 O3 121.74(14)
C15 C18 C19 117.51(14)
C20 C22 H22 120.04(9)
C23 C22 H22 120.04(10)
C23 C22 C20 119.93(15)
C22 C20 C19 119.63(14)
C21 C20 C19 120.84(13)
C21 C20 C22 119.53(14)
C11 C8 C7 123.27(14)
C9 C8 C7 116.88(15)
C9 C8 C11 119.85(14)
C13 C12 N2 109.34(13)
C17 C12 N2 130.49(14)
C17 C12 C13 120.17(15)
C14 C21 O2 120.55(14)
C20 C21 O2 122.20(14)
C20 C21 C14 117.25(13)
H7 C7 C8 118.68(9)
C6 C7 C8 122.63(15)
C6 C7 H7 118.68(10)
N2 C11 N3 111.35(14)
C8 C11 N3 125.43(14)
C8 C11 N2 123.22(14)
H25 C25 C19 120.18(9)
C24 C25 C19 119.63(15)
C24 C25 H25 120.18(10)
H17 C17 C12 120.71(9)
C16 C17 C12 118.57(14)
C16 C17 H17 120.71(9)
C10 C5 N1 120.81(15)
C6 C5 N1 121.89(15)
C6 C5 C10 117.30(15)
C8 C9 O1 121.92(15)
C10 C9 O1 117.32(14)
C10 C9 C8 120.76(15)
H24 C24 C25 119.86(10)
C23 C24 C25 120.27(15)
C23 C24 H24 119.86(9)
C17 C16 C15 121.23(15)
H16 C16 C15 119.39(9)
H16 C16 C17 119.39(9)
C9 C10 C5 121.88(15)
H10 C10 C5 119.06(9)
H10 C10 C9 119.06(9)
C5 C6 C7 120.48(15)
H6 C6 C7 119.76(10)
H6 C6 C5 119.76(10)
C24 C23 C22 120.27(15)
H23 C23 C22 119.86(10)
H23 C23 C24 119.86(9)
H3a C3 N1 109.3(4)
H3b C3 N1 109.3(4)
H3b C3 H3a 105.9(19)
C4 C3 N1 113.35(15)
C4 C3 H3a 109.3(4)
C4 C3 H3b 109.3(4)
H4a C4 C3 109.5
H4b C4 C3 109.5
H4b C4 H4a 109.5
H4c C4 C3 109.5
H4c C4 H4a 109.5
H4c C4 H4b 109.5
H2a C2 N1 109.4(4)
H2b C2 N1 109.4(4)
H2b C2 H2a 105.7(19)
C1 C2 N1 113.33(15)
C1 C2 H2a 109.4(4)
C1 C2 H2b 109.4(4)
H1a C1 C2 109.5
H1b C1 C2 109.5
H1b C1 H1a 109.5
H1c C1 C2 109.5
H1c C1 H1a 109.5
H1c C1 H1b 109.5

loop_
_geom_bond_atom_site_label_1
_geom_bond_atom_site_label_2
_geom_bond_distance
O2 C21 1.2353(19)
O1 H1 0.8200
O1 C9 1.3510(19)
O3 C18 1.226(2)
N3 C13 1.375(2)
N3 C11 1.375(2)
N3 H3 0.89(2)
N2 C12 1.384(2)
N2 C11 1.336(2)
N1 C5 1.374(2)
N1 C3 1.459(2)
N1 C2 1.464(2)
C13 C14 1.401(2)
C13 C12 1.410(2)
C14 C15 1.406(2)
C14 C21 1.472(2)
C19 C18 1.492(2)
C19 C20 1.400(2)
C19 C25 1.399(2)
C15 C18 1.486(2)
C15 C16 1.409(2)
C22 H22 0.9300
C22 C20 1.397(2)
C22 C23 1.391(2)
C20 C21 1.488(2)
C8 C7 1.408(2)
C8 C11 1.450(2)
C8 C9 1.418(2)
C12 C17 1.397(2)
C7 H7 0.9300
C7 C6 1.376(2)
C25 H25 0.9300
C25 C24 1.388(2)
C17 H17 0.9300
C17 C16 1.386(2)
C5 C10 1.406(2)
C5 C6 1.422(2)
C9 C10 1.389(2)
C24 H24 0.9300
C24 C23 1.394(2)
C16 H16 0.9300
C10 H10 0.9300
C6 H6 0.9300
C23 H23 0.9300
C3 H3a 0.9700
C3 H3b 0.9700
C3 C4 1.528(2)
C4 H4a 0.9600
C4 H4b 0.9600
C4 H4c 0.9600
C2 H2a 0.9700
C2 H2b 0.9700
C2 C1 1.529(3)
C1 H1a 0.9600
C1 H1b 0.9600
C1 H1c 0.9600
